data_2241061
loop_
_publ_author_name
'Morimoto, Yukio'
'Ogawa, Keizo'
'Uto, Yoshihiro'
'Nagasawa, Hideko'
'Hori, Hitoshi'

_publ_section_title
;
 Crystal structure of
 (2-{[3,5-bis(1,1-dimethylethyl)-4-hydroxyphenyl](5-methyl-2<i>H</i>-pyrrol-2-ylidene)methyl}-5-methyl-1<i>H</i>-pyrrolido-\k^2^<i>N</i>,<i>N</i>')difluoridoboron
;
_journal_coeditor_code HB7487
_journal_issue 9
_journal_name_full 'Acta Crystallographica Section E'
_journal_page_first o694
_journal_page_last o695
_journal_paper_doi 10.1107/S2056989015015789
_journal_volume 71
_journal_year 2015
_chemical_formula_iupac 'C25 H31 B F2 N2 O'
_chemical_formula_moiety 'C25 H31 B F2 N2 O'
_chemical_formula_sum 'C25 H31 B F2 N2 O'
_chemical_formula_weight 424.34
_chemical_name_systematic
(2-{[3,5-Bis(1,1-dimethylethyl)-4-hydroxyphenyl](5-methyl-2<i>H</i>-pyrrol-2-ylidene)methyl}-5-methyl-1<i>H</i>-pyrrolido-\k^2^<i>N</i>,<i>N</i>')difluoridoboron
_space_group_IT_number 2
_symmetry_cell_setting triclinic
_symmetry_space_group_name_Hall '-P 1'
_symmetry_space_group_name_H-M 'P -1'
_atom_sites_solution_hydrogens geom
_atom_sites_solution_primary direct
_atom_sites_solution_secondary difmap
_cell_angle_alpha 79.364(6)
_cell_angle_beta 89.613(6)
_cell_angle_gamma 83.367(6)
_cell_formula_units_Z 2
_cell_length_a 9.2518(2)
_cell_length_b 10.0975(2)
_cell_length_c 12.5142(3)
_cell_measurement_reflns_used 11333
_cell_measurement_temperature 296
_cell_measurement_theta_max 68.17
_cell_measurement_theta_min 3.60
_cell_volume 1141.17(5)
_computing_cell_refinement
;
RAPID-AUTO (Rigaku, 2011)
;
_computing_data_collection
;
RAPID-AUTO (Rigaku, 2011)
;
_computing_data_reduction
;
RAPID-AUTO (Rigaku, 2011)
;
_computing_molecular_graphics
;
CrystalStructure (Rigaku, 2011)
;
_computing_publication_material
;
CrystalStructure (Rigaku, 2011)
;
_computing_structure_refinement
;
SHELXL97 (Sheldrick, 2008)
;
_computing_structure_solution
;
<i>Il Milione</i> (Burla <i>et al.</i>,  2007)
;
_diffrn_ambient_temperature 296
_diffrn_detector_area_resol_mean 10.000
_diffrn_measured_fraction_theta_full 0.986
_diffrn_measured_fraction_theta_max 0.986
_diffrn_measurement_device_type 'Rigaku R-AXIS RAPID'
_diffrn_measurement_method \w
_diffrn_radiation_type 'Cu K\a'
_diffrn_radiation_wavelength 1.54187
_diffrn_reflns_av_R_equivalents 0.0264
_diffrn_reflns_limit_h_max 10
_diffrn_reflns_limit_h_min -10
_diffrn_reflns_limit_k_max 12
_diffrn_reflns_limit_k_min -12
_diffrn_reflns_limit_l_max 14
_diffrn_reflns_limit_l_min -14
_diffrn_reflns_number 13606
_diffrn_reflns_theta_full 67.47
_diffrn_reflns_theta_max 67.47
_diffrn_reflns_theta_min 3.59
_diffrn_standards_number 0
_exptl_absorpt_coefficient_mu 0.694
_exptl_absorpt_correction_T_max 0.973
_exptl_absorpt_correction_T_min 0.749
_exptl_absorpt_correction_type multi-scan
_exptl_absorpt_process_details
;
(ABSCOR; Rigaku, 1995)
;
_exptl_crystal_colour orange
_exptl_crystal_density_diffrn 1.235
_exptl_crystal_density_method 'not measured'
_exptl_crystal_description platelet
_exptl_crystal_F_000 452.00
_exptl_crystal_size_max 0.16
_exptl_crystal_size_mid 0.08
_exptl_crystal_size_min 0.04
_refine_diff_density_max 0.29
_refine_diff_density_min -0.20
_refine_ls_extinction_method none
_refine_ls_goodness_of_fit_ref 1.085
_refine_ls_hydrogen_treatment constr
_refine_ls_number_parameters 289
_refine_ls_number_reflns 4044
_refine_ls_number_restraints 0
_refine_ls_R_factor_gt 0.0396
_refine_ls_shift/su_max 0.000
_refine_ls_structure_factor_coef Fsqd
_refine_ls_weighting_details 'w = 1/[\s^2^(Fo^2^)+(0.0594P)^2^+0.4471P] where P=(Fo^2^+2Fc^2^)/3'
_refine_ls_weighting_scheme calc
_refine_ls_wR_factor_ref 0.1145
_reflns_number_gt 3644
_reflns_number_total 4044
_reflns_threshold_expression F^2^>2.0\s(F^2^)
_cod_data_source_file hb7487sup1.cf
_cod_data_source_block I
_cod_original_cell_volume 1141.18(5)
_cod_database_code 2241061

loop_
_symmetry_equiv_pos_site_id
_symmetry_equiv_pos_as_xyz
1 +X,+Y,+Z
2 -X,-Y,-Z

loop_
_atom_site_type_symbol
_atom_site_label
_atom_site_fract_x
_atom_site_fract_y
_atom_site_fract_z
_atom_site_U_iso_or_equiv
_atom_site_adp_type
_atom_site_calc_flag
_atom_site_refinement_flags
_atom_site_occupancy
_atom_site_symmetry_multiplicity
F F1 0.16643(10) 0.79448(8) 0.09158(7) 0.0297(2) Uani d . 1 2
F F2 0.39555(10) 0.84379(8) 0.11327(7) 0.0294(2) Uani d . 1 2
O O1 0.22265(12) 0.68344(10) 0.86928(8) 0.0231(2) Uani d . 1 2
N N1 0.30765(13) 0.67065(12) 0.24855(9) 0.0191(3) Uani d . 1 2
N N2 0.21212(13) 0.91383(12) 0.23671(9) 0.0193(3) Uani d . 1 2
C C1 0.23318(15) 0.70635(14) 0.75831(11) 0.0181(3) Uani d . 1 2
C C2 0.18152(15) 0.60808(13) 0.70604(11) 0.0183(3) Uani d . 1 2
C C3 0.18647(15) 0.63023(14) 0.59314(11) 0.0187(3) Uani d . 1 2
C C4 0.24376(15) 0.74233(13) 0.53267(11) 0.0185(3) Uani d . 1 2
C C5 0.29681(15) 0.83469(14) 0.58803(11) 0.0188(3) Uani d . 1 2
C C6 0.29266(15) 0.82094(13) 0.70055(11) 0.0185(3) Uani d . 1 2
C C7 0.12345(16) 0.47938(14) 0.76987(11) 0.0203(3) Uani d . 1 2
C C8 -0.00798(17) 0.51496(15) 0.83913(12) 0.0263(3) Uani d . 1 2
C C9 0.24586(17) 0.39358(14) 0.84310(12) 0.0252(3) Uani d . 1 2
C C10 0.07400(18) 0.38987(15) 0.69353(12) 0.0257(3) Uani d . 1 2
C C11 0.34936(16) 0.92882(14) 0.75712(11) 0.0207(3) Uani d . 1 2
C C12 0.47337(17) 0.86627(15) 0.83888(12) 0.0264(3) Uani d . 1 2
C C13 0.22373(18) 1.00162(15) 0.81377(13) 0.0267(3) Uani d . 1 2
C C14 0.41194(18) 1.03996(15) 0.67502(12) 0.0274(3) Uani d . 1 2
C C15 0.24904(15) 0.76195(14) 0.41279(11) 0.0189(3) Uani d . 1 2
C C16 0.30154(15) 0.65409(14) 0.36187(11) 0.0189(3) Uani d . 1 2
C C17 0.35863(16) 0.51942(14) 0.40509(12) 0.0219(3) Uani d . 1 2
C C18 0.39704(17) 0.45610(15) 0.31931(12) 0.0241(3) Uani d . 1 2
C C19 0.36563(16) 0.55126(14) 0.22312(12) 0.0213(3) Uani d . 1 2
C C20 0.16017(16) 1.04503(14) 0.19924(12) 0.0218(3) Uani d . 1 2
C C21 0.11602(16) 1.10733(15) 0.28709(12) 0.0235(3) Uani d . 1 2
C C22 0.14065(16) 1.01132(14) 0.38080(12) 0.0218(3) Uani d . 1 2
C C23 0.20257(15) 0.88981(14) 0.34988(11) 0.0192(3) Uani d . 1 2
C C24 0.38939(18) 0.53166(16) 0.10909(12) 0.0259(3) Uani d . 1 2
C C25 0.15235(18) 1.10739(15) 0.08147(12) 0.0264(3) Uani d . 1 2
B B1 0.27066(19) 0.80652(16) 0.16769(13) 0.0209(3) Uani d . 1 2
H H1 0.24213 0.7504 0.8922 0.0277 Uiso calc R 1 2
H H3 0.15046 0.56837 0.55667 0.0224 Uiso calc R 1 2
H H5 0.33661 0.90855 0.5481 0.0225 Uiso calc R 1 2
H H8A -0.03914 0.43306 0.87955 0.0316 Uiso calc R 1 2
H H8B -0.08608 0.56366 0.79254 0.0316 Uiso calc R 1 2
H H8C 0.01911 0.5704 0.88858 0.0316 Uiso calc R 1 2
H H9A 0.21123 0.31164 0.88038 0.0302 Uiso calc R 1 2
H H9B 0.2753 0.44429 0.89533 0.0302 Uiso calc R 1 2
H H9C 0.32743 0.37128 0.79929 0.0302 Uiso calc R 1 2
H H10A -0.002 0.44051 0.64586 0.0308 Uiso calc R 1 2
H H10B 0.03821 0.31134 0.73579 0.0308 Uiso calc R 1 2
H H10C 0.15488 0.36182 0.65121 0.0308 Uiso calc R 1 2
H H12A 0.55293 0.8262 0.80142 0.0317 Uiso calc R 1 2
H H12B 0.43873 0.79781 0.8935 0.0317 Uiso calc R 1 2
H H12C 0.50577 0.93581 0.87267 0.0317 Uiso calc R 1 2
H H13A 0.25886 1.07288 0.84391 0.0320 Uiso calc R 1 2
H H13B 0.18676 0.93777 0.87091 0.0320 Uiso calc R 1 2
H H13C 0.14735 1.03955 0.76174 0.0320 Uiso calc R 1 2
H H14A 0.49141 0.99973 0.63759 0.0329 Uiso calc R 1 2
H H14B 0.44603 1.10512 0.71286 0.0329 Uiso calc R 1 2
H H14C 0.33743 1.08438 0.62338 0.0329 Uiso calc R 1 2
H H17 0.36849 0.48053 0.47844 0.0262 Uiso calc R 1 2
H H18 0.43675 0.36626 0.32406 0.0289 Uiso calc R 1 2
H H21 0.0771 1.1973 0.28295 0.0282 Uiso calc R 1 2
H H22 0.12026 1.02419 0.45129 0.0261 Uiso calc R 1 2
H H24A 0.43805 0.60446 0.07017 0.0311 Uiso calc R 1 2
H H24B 0.29725 0.531 0.0745 0.0311 Uiso calc R 1 2
H H24C 0.44821 0.44688 0.10904 0.0311 Uiso calc R 1 2
H H25A 0.08056 1.06873 0.04575 0.0316 Uiso calc R 1 2
H H25B 0.2455 1.09007 0.04932 0.0316 Uiso calc R 1 2
H H25C 0.12595 1.20352 0.07348 0.0316 Uiso calc R 1 2

loop_
_atom_site_aniso_label
_atom_site_aniso_U_11
_atom_site_aniso_U_22
_atom_site_aniso_U_33
_atom_site_aniso_U_12
_atom_site_aniso_U_13
_atom_site_aniso_U_23
F1 0.0432(6) 0.0228(4) 0.0232(5) -0.0056(4) -0.0130(4) -0.0026(3)
F2 0.0376(5) 0.0257(5) 0.0273(5) -0.0101(4) 0.0142(4) -0.0075(4)
O1 0.0345(6) 0.0206(5) 0.0158(5) -0.0088(4) 0.0015(4) -0.0040(4)
N1 0.0194(6) 0.0217(6) 0.0168(6) -0.0031(5) 0.0001(5) -0.0048(5)
N2 0.0195(6) 0.0208(6) 0.0173(6) -0.0034(5) 0.0001(5) -0.0018(5)
C1 0.0189(7) 0.0192(7) 0.0155(7) 0.0005(5) 0.0001(5) -0.0027(5)
C2 0.0172(7) 0.0167(7) 0.0199(7) -0.0008(5) 0.0001(5) -0.0018(5)
C3 0.0194(7) 0.0183(7) 0.0190(7) -0.0021(5) -0.0009(5) -0.0051(5)
C4 0.0182(7) 0.0189(7) 0.0183(7) -0.0010(5) 0.0008(5) -0.0037(5)
C5 0.0185(7) 0.0181(7) 0.0191(7) -0.0022(5) 0.0014(5) -0.0014(5)
C6 0.0176(7) 0.0182(7) 0.0198(7) -0.0009(5) -0.0003(5) -0.0042(5)
C7 0.0248(8) 0.0178(7) 0.0183(7) -0.0047(6) -0.0001(6) -0.0021(5)
C8 0.0284(9) 0.0232(7) 0.0274(8) -0.0073(6) 0.0057(6) -0.0021(6)
C9 0.0321(9) 0.0182(7) 0.0242(8) -0.0032(6) -0.0039(6) -0.0008(6)
C10 0.0325(9) 0.0218(7) 0.0239(8) -0.0099(6) -0.0005(6) -0.0027(6)
C11 0.0258(8) 0.0186(7) 0.0188(7) -0.0054(6) 0.0004(6) -0.0045(6)
C12 0.0302(9) 0.0247(8) 0.0259(8) -0.0080(6) -0.0040(6) -0.0058(6)
C13 0.0348(9) 0.0199(7) 0.0274(8) -0.0050(6) 0.0054(7) -0.0085(6)
C14 0.0363(9) 0.0245(8) 0.0241(8) -0.0133(7) 0.0010(7) -0.0056(6)
C15 0.0160(7) 0.0217(7) 0.0195(7) -0.0055(5) -0.0001(5) -0.0034(6)
C16 0.0188(7) 0.0234(7) 0.0151(7) -0.0051(6) -0.0002(5) -0.0036(5)
C17 0.0218(8) 0.0241(7) 0.0187(7) -0.0011(6) -0.0014(6) -0.0025(6)
C18 0.0253(8) 0.0211(7) 0.0248(8) 0.0027(6) -0.0003(6) -0.0048(6)
C19 0.0194(8) 0.0239(7) 0.0212(7) -0.0015(6) 0.0006(6) -0.0065(6)
C20 0.0196(8) 0.0220(7) 0.0225(7) -0.0029(6) -0.0013(6) -0.0005(6)
C21 0.0239(8) 0.0198(7) 0.0257(8) 0.0010(6) 0.0000(6) -0.0034(6)
C22 0.0219(8) 0.0245(7) 0.0193(7) -0.0019(6) 0.0017(6) -0.0053(6)
C23 0.0190(7) 0.0220(7) 0.0170(7) -0.0044(6) 0.0007(5) -0.0035(5)
C24 0.0285(8) 0.0277(8) 0.0219(8) 0.0006(6) 0.0021(6) -0.0078(6)
C25 0.0308(9) 0.0245(8) 0.0218(8) -0.0009(6) -0.0013(6) -0.0005(6)
B1 0.0268(9) 0.0209(8) 0.0159(8) -0.0063(7) 0.0005(6) -0.0034(6)

loop_
_atom_type_symbol
_atom_type_description
_atom_type_scat_dispersion_real
_atom_type_scat_dispersion_imag
_atom_type_scat_source
C C 0.0181 0.0091
;
International Tables for Crystallography
(1992, Vol. C, Tables 4.2.6.8 and 6.1.1.4)
;
H H 0.0000 0.0000
;
International Tables for Crystallography
(1992, Vol. C, Table 6.1.1.4)
;
O O 0.0492 0.0322
;
International Tables for Crystallography
(1992, Vol. C, Tables 4.2.6.8 and 6.1.1.4)
;
N N 0.0311 0.0180
;
International Tables for Crystallography
(1992, Vol. C, Tables 4.2.6.8 and 6.1.1.4)
;
B B 0.0090 0.0039
;
International Tables for Crystallography
(1992, Vol. C, Tables 4.2.6.8 and 6.1.1.4)
;
F F 0.0727 0.0534
;
International Tables for Crystallography
(1992, Vol. C, Tables 4.2.6.8 and 6.1.1.4)
;

loop_
_geom_angle_atom_site_label_1
_geom_angle_atom_site_label_2
_geom_angle_atom_site_label_3
_geom_angle
_geom_angle_publ_flag
C16 N1 C19 107.94(11) no
C16 N1 B1 125.50(12) no
C19 N1 B1 126.23(12) no
C20 N2 C23 107.87(12) no
C20 N2 B1 126.91(11) no
C23 N2 B1 125.21(11) no
O1 C1 C2 115.70(12) no
O1 C1 C6 121.79(13) no
C2 C1 C6 122.51(13) no
C1 C2 C3 117.24(12) no
C1 C2 C7 122.35(12) no
C3 C2 C7 120.40(13) no
C2 C3 C4 122.18(14) no
C3 C4 C5 118.46(13) no
C3 C4 C15 120.80(13) no
C5 C4 C15 120.73(12) no
C4 C5 C6 122.65(13) no
C1 C6 C5 116.91(13) no
C1 C6 C11 122.82(12) no
C5 C6 C11 120.27(12) no
C2 C7 C8 111.62(11) no
C2 C7 C9 109.37(12) no
C2 C7 C10 111.74(11) no
C8 C7 C9 109.89(11) no
C8 C7 C10 107.04(13) no
C9 C7 C10 107.06(12) no
C6 C11 C12 111.63(11) no
C6 C11 C13 110.32(12) no
C6 C11 C14 111.71(12) no
C12 C11 C13 110.63(12) no
C12 C11 C14 106.21(12) no
C13 C11 C14 106.14(11) no
C4 C15 C16 120.26(11) no
C4 C15 C23 119.79(13) no
C16 C15 C23 119.95(12) no
N1 C16 C15 121.13(11) no
N1 C16 C17 107.58(13) no
C15 C16 C17 131.26(13) no
C16 C17 C18 107.60(12) no
C17 C18 C19 107.72(13) no
N1 C19 C18 109.16(13) no
N1 C19 C24 122.81(12) no
C18 C19 C24 128.03(13) no
N2 C20 C21 109.37(12) no
N2 C20 C25 123.17(14) no
C21 C20 C25 127.45(12) no
C20 C21 C22 107.69(13) no
C21 C22 C23 107.26(13) no
N2 C23 C15 121.42(13) no
N2 C23 C22 107.79(11) no
C15 C23 C22 130.78(13) no
F1 B1 F2 108.79(12) no
F1 B1 N1 110.89(13) no
F1 B1 N2 110.50(12) no
F2 B1 N1 109.74(12) no
F2 B1 N2 110.35(13) no
N1 B1 N2 106.56(11) no
C1 O1 H1 109.476 no
C2 C3 H3 118.907 no
C4 C3 H3 118.911 no
C4 C5 H5 118.675 no
C6 C5 H5 118.675 no
C7 C8 H8A 109.472 no
C7 C8 H8B 109.471 no
C7 C8 H8C 109.472 no
H8A C8 H8B 109.462 no
H8A C8 H8C 109.480 no
H8B C8 H8C 109.471 no
C7 C9 H9A 109.472 no
C7 C9 H9B 109.469 no
C7 C9 H9C 109.475 no
H9A C9 H9B 109.473 no
H9A C9 H9C 109.469 no
H9B C9 H9C 109.470 no
C7 C10 H10A 109.472 no
C7 C10 H10B 109.473 no
C7 C10 H10C 109.472 no
H10A C10 H10B 109.472 no
H10A C10 H10C 109.464 no
H10B C10 H10C 109.474 no
C11 C12 H12A 109.467 no
C11 C12 H12B 109.473 no
C11 C12 H12C 109.474 no
H12A C12 H12B 109.472 no
H12A C12 H12C 109.466 no
H12B C12 H12C 109.475 no
C11 C13 H13A 109.473 no
C11 C13 H13B 109.475 no
C11 C13 H13C 109.468 no
H13A C13 H13B 109.476 no
H13A C13 H13C 109.463 no
H13B C13 H13C 109.472 no
C11 C14 H14A 109.471 no
C11 C14 H14B 109.473 no
C11 C14 H14C 109.466 no
H14A C14 H14B 109.468 no
H14A C14 H14C 109.475 no
H14B C14 H14C 109.473 no
C16 C17 H17 126.206 no
C18 C17 H17 126.198 no
C17 C18 H18 126.137 no
C19 C18 H18 126.139 no
C20 C21 H21 126.155 no
C22 C21 H21 126.156 no
C21 C22 H22 126.369 no
C23 C22 H22 126.370 no
C19 C24 H24A 109.466 no
C19 C24 H24B 109.471 no
C19 C24 H24C 109.467 no
H24A C24 H24B 109.474 no
H24A C24 H24C 109.473 no
H24B C24 H24C 109.476 no
C20 C25 H25A 109.472 no
C20 C25 H25B 109.473 no
C20 C25 H25C 109.478 no
H25A C25 H25B 109.464 no
H25A C25 H25C 109.468 no
H25B C25 H25C 109.473 no

loop_
_geom_bond_atom_site_label_1
_geom_bond_atom_site_label_2
_geom_bond_distance
_geom_bond_publ_flag
F1 B1 1.391(2) no
F2 B1 1.391(2) no
O1 C1 1.3698(17) no
N1 C16 1.3985(18) no
N1 C19 1.3536(19) no
N1 B1 1.5515(18) no
N2 C20 1.3537(17) no
N2 C23 1.3960(18) no
N2 B1 1.555(2) no
C1 C2 1.412(2) no
C1 C6 1.4132(19) no
C2 C3 1.3904(19) no
C2 C7 1.5453(19) no
C3 C4 1.3971(19) no
C4 C5 1.393(2) no
C4 C15 1.4778(19) no
C5 C6 1.3899(19) no
C6 C11 1.544(2) no
C7 C8 1.536(2) no
C7 C9 1.5386(19) no
C7 C10 1.536(2) no
C11 C12 1.540(2) no
C11 C13 1.542(2) no
C11 C14 1.538(2) no
C15 C16 1.399(2) no
C15 C23 1.4045(18) no
C16 C17 1.4096(18) no
C17 C18 1.372(2) no
C18 C19 1.4036(19) no
C19 C24 1.488(2) no
C20 C21 1.400(2) no
C20 C25 1.491(2) no
C21 C22 1.3784(19) no
C22 C23 1.412(2) no
O1 H1 0.820 no
C3 H3 0.930 no
C5 H5 0.930 no
C8 H8A 0.960 no
C8 H8B 0.960 no
C8 H8C 0.960 no
C9 H9A 0.960 no
C9 H9B 0.960 no
C9 H9C 0.960 no
C10 H10A 0.960 no
C10 H10B 0.960 no
C10 H10C 0.960 no
C12 H12A 0.960 no
C12 H12B 0.960 no
C12 H12C 0.960 no
C13 H13A 0.960 no
C13 H13B 0.960 no
C13 H13C 0.960 no
C14 H14A 0.960 no
C14 H14B 0.960 no
C14 H14C 0.960 no
C17 H17 0.930 no
C18 H18 0.930 no
C21 H21 0.930 no
C22 H22 0.930 no
C24 H24A 0.960 no
C24 H24B 0.960 no
C24 H24C 0.960 no
C25 H25A 0.960 no
C25 H25B 0.960 no
C25 H25C 0.960 no

loop_
_geom_hbond_atom_site_label_D
_geom_hbond_atom_site_label_H
_geom_hbond_atom_site_label_A
_geom_hbond_site_symmetry_A
_geom_hbond_distance_DH
_geom_hbond_distance_HA
_geom_hbond_distance_DA
_geom_hbond_angle_DHA
C12 H12C F2 2_676 0.96 2.54 3.4464(18) 158

loop_
_geom_torsion_atom_site_label_1
_geom_torsion_atom_site_label_2
_geom_torsion_atom_site_label_3
_geom_torsion_atom_site_label_4
_geom_torsion
_geom_torsion_publ_flag
C16 N1 C19 C18 0.27(15) no
C16 N1 C19 C24 -179.62(12) no
C19 N1 C16 C15 178.62(12) no
C19 N1 C16 C17 0.15(15) no
C16 N1 B1 F1 -125.79(14) no
C16 N1 B1 F2 113.99(15) no
C16 N1 B1 N2 -5.49(19) no
B1 N1 C16 C15 4.9(2) no
B1 N1 C16 C17 -173.54(12) no
C19 N1 B1 F1 61.66(19) no
C19 N1 B1 F2 -58.56(19) no
C19 N1 B1 N2 -178.04(12) no
B1 N1 C19 C18 173.90(12) no
B1 N1 C19 C24 -6.0(2) no
C20 N2 C23 C15 -179.76(12) no
C20 N2 C23 C22 0.77(15) no
C23 N2 C20 C21 -0.21(16) no
C23 N2 C20 C25 -179.57(12) no
C20 N2 B1 F1 -56.02(19) no
C20 N2 B1 F2 64.34(18) no
C20 N2 B1 N1 -176.57(13) no
B1 N2 C20 C21 179.05(12) no
B1 N2 C20 C25 -0.3(2) no
C23 N2 B1 F1 123.11(13) no
C23 N2 B1 F2 -116.52(14) no
C23 N2 B1 N1 2.57(19) no
B1 N2 C23 C15 1.0(2) no
B1 N2 C23 C22 -178.50(12) no
O1 C1 C2 C3 178.10(10) no
O1 C1 C2 C7 -2.77(17) no
O1 C1 C6 C5 -179.44(10) no
O1 C1 C6 C11 -0.28(19) no
C2 C1 C6 C5 0.85(18) no
C2 C1 C6 C11 180.00(11) no
C6 C1 C2 C3 -2.16(19) no
C6 C1 C2 C7 176.96(11) no
C1 C2 C3 C4 1.87(19) no
C1 C2 C7 C8 60.08(16) no
C1 C2 C7 C9 -61.75(16) no
C1 C2 C7 C10 179.90(11) no
C3 C2 C7 C8 -120.82(13) no
C3 C2 C7 C9 117.35(13) no
C3 C2 C7 C10 -1.00(17) no
C7 C2 C3 C4 -177.28(10) no
C2 C3 C4 C5 -0.29(19) no
C2 C3 C4 C15 179.24(11) no
C3 C4 C5 C6 -1.14(19) no
C3 C4 C15 C16 -47.14(18) no
C3 C4 C15 C23 133.53(13) no
C5 C4 C15 C16 132.38(13) no
C5 C4 C15 C23 -46.95(18) no
C15 C4 C5 C6 179.33(11) no
C4 C5 C6 C1 0.86(19) no
C4 C5 C6 C11 -178.32(11) no
C1 C6 C11 C12 59.64(16) no
C1 C6 C11 C13 -63.79(15) no
C1 C6 C11 C14 178.40(11) no
C5 C6 C11 C12 -121.24(12) no
C5 C6 C11 C13 115.33(12) no
C5 C6 C11 C14 -2.48(17) no
C4 C15 C16 N1 -179.89(11) no
C4 C15 C16 C17 -1.8(2) no
C4 C15 C23 N2 177.05(11) no
C4 C15 C23 C22 -3.6(2) no
C16 C15 C23 N2 -2.3(2) no
C16 C15 C23 C22 177.06(13) no
C23 C15 C16 N1 -0.6(2) no
C23 C15 C16 C17 177.49(13) no
N1 C16 C17 C18 -0.52(16) no
C15 C16 C17 C18 -178.77(14) no
C16 C17 C18 C19 0.67(17) no
C17 C18 C19 N1 -0.59(17) no
C17 C18 C19 C24 179.29(13) no
N2 C20 C21 C22 -0.45(17) no
C25 C20 C21 C22 178.88(14) no
C20 C21 C22 C23 0.91(16) no
C21 C22 C23 N2 -1.04(16) no
C21 C22 C23 C15 179.55(13) no

_cod_database_fobs_code 2241061
